data_7122184
loop_
_publ_author_name
'Huang, Huan-Ming'
'Adams, Ralph W.'
'Procter, David J.'

_publ_section_title
;
 Reductive cyclisations of amidines involving aminal radicals.
;
_journal_issue 72
_journal_name_full 'Chemical communications (Cambridge, England)'
_journal_page_first 10160
_journal_page_last 10163
_journal_paper_doi 10.1039/c8cc05178j
_journal_volume 54
_journal_year 2018
_chemical_formula_moiety '2(C18 H18 N2 O)'
_chemical_formula_sum 'C36 H36 N4 O2'
_chemical_formula_weight 556.69
_space_group_crystal_system monoclinic
_space_group_IT_number 14
_space_group_name_Hall '-P 2ybc'
_space_group_name_H-M_alt 'P 1 21/c 1'
_symmetry_space_group_name_Hall '-P 2ybc'
_symmetry_space_group_name_H-M 'P 1 21/c 1'
_atom_sites_solution_hydrogens geom
_atom_sites_solution_primary dual
_audit_creation_date 2017-02-04
_audit_creation_method
;
Olex2 1.2
(compiled 2016.11.24 svn.r3356 for OlexSys, GUI svn.r5267)
;
_audit_update_record
;
2018-05-31 deposited with the CCDC.
2018-08-14 downloaded from the CCDC.
;
_cell_angle_alpha 90
_cell_angle_beta 98.008(6)
_cell_angle_gamma 90
_cell_formula_units_Z 2
_cell_length_a 22.8586(15)
_cell_length_b 5.0654(4)
_cell_length_c 13.0500(8)
_cell_measurement_reflns_used 1389
_cell_measurement_temperature 150.03(10)
_cell_measurement_theta_max 28.2740
_cell_measurement_theta_min 4.3150
_cell_volume 1496.30(18)
_computing_cell_refinement 'CrysAlisPro 1.171.38.46 (Rigaku OD, 2015)'
_computing_data_collection 'CrysAlisPro 1.171.38.46 (Rigaku OD, 2015)'
_computing_data_reduction 'CrysAlisPro 1.171.38.46 (Rigaku OD, 2015)'
_computing_molecular_graphics 'Olex2 (Dolomanov et al., 2009)'
_computing_publication_material 'Olex2 (Dolomanov et al., 2009)'
_computing_structure_refinement 'ShelXL (Sheldrick, 2015)'
_computing_structure_solution 'ShelXT (Sheldrick, 2015)'
_diffrn_ambient_environment N~2~
_diffrn_ambient_temperature 150.03(10)
_diffrn_detector 'CCD plate'
_diffrn_detector_area_resol_mean 8.0714
_diffrn_detector_type Eos
_diffrn_measured_fraction_theta_full 0.9881
_diffrn_measured_fraction_theta_max 0.8399
_diffrn_measurement_details
;
List of Runs (angles in degrees, time in seconds):

  # Type    Start    End  Width  t~exp~   \w     \q     \k     \f   Frames
#--------------------------------------------------------------------------
  1  \w    -63.00 -35.00   1.00   25.00    --  -18.93-178.00   0.00   28
  2  \w      6.00  86.00   1.00   25.00    --   20.02  57.00 -60.00   80
  3  \w     -8.00  83.00   1.00   25.00    --   20.02  19.00  60.00   91
;
_diffrn_measurement_device 'four-circle diffractometer'
_diffrn_measurement_device_type 'SuperNova, Single source at offset, Eos'
_diffrn_measurement_method '\w scans'
_diffrn_orient_matrix_type 'CrysAlisPro convention (1999,Acta A55,543-557)'
_diffrn_orient_matrix_UB_11 0.0305120000
_diffrn_orient_matrix_UB_12 0.0205500000
_diffrn_orient_matrix_UB_13 0.0169049000
_diffrn_orient_matrix_UB_21 0.0067899000
_diffrn_orient_matrix_UB_22 -0.0483377000
_diffrn_orient_matrix_UB_23 -0.0479523000
_diffrn_orient_matrix_UB_31 -0.0023202000
_diffrn_orient_matrix_UB_32 0.1298826000
_diffrn_orient_matrix_UB_33 -0.0205383000
_diffrn_radiation_monochromator mirror
_diffrn_radiation_probe x-ray
_diffrn_radiation_type 'Mo K\a'
_diffrn_radiation_wavelength 0.71073
_diffrn_reflns_av_R_equivalents 0.0280
_diffrn_reflns_av_unetI/netI 0.0729
_diffrn_reflns_Laue_measured_fraction_full 0.993
_diffrn_reflns_Laue_measured_fraction_max 0.839
_diffrn_reflns_limit_h_max 26
_diffrn_reflns_limit_h_min -29
_diffrn_reflns_limit_k_max 3
_diffrn_reflns_limit_k_min -6
_diffrn_reflns_limit_l_max 10
_diffrn_reflns_limit_l_min -17
_diffrn_reflns_number 5349
_diffrn_reflns_point_group_measured_fraction_full 0.993
_diffrn_reflns_point_group_measured_fraction_max 0.839
_diffrn_reflns_theta_full 25.242
_diffrn_reflns_theta_max 29.064
_diffrn_reflns_theta_min 3.397
_diffrn_source 'micro-focus sealed X-ray tube'
_diffrn_source_type 'SuperNova (Mo) X-ray Source'
_exptl_absorpt_coefficient_mu 0.078
_exptl_absorpt_correction_T_max 1.00000
_exptl_absorpt_correction_T_min 0.55351
_exptl_absorpt_correction_type multi-scan
_exptl_absorpt_process_details
;
CrysAlisPro 1.171.38.46 (Rigaku Oxford Diffraction, 2015)
Empirical absorption correction using spherical harmonics,
 implemented in SCALE3 ABSPACK scaling algorithm.
;
_exptl_crystal_colour 'clear light colourless'
_exptl_crystal_colour_lustre clear
_exptl_crystal_colour_modifier light
_exptl_crystal_colour_primary colourless
_exptl_crystal_density_diffrn 1.236
_exptl_crystal_description block
_exptl_crystal_F_000 592
_exptl_crystal_size_max 0.3
_exptl_crystal_size_mid 0.2
_exptl_crystal_size_min 0.1
_refine_diff_density_max 0.508
_refine_diff_density_min -0.454
_refine_diff_density_rms 0.047
_refine_ls_extinction_method none
_refine_ls_goodness_of_fit_ref 1.023
_refine_ls_hydrogen_treatment constr
_refine_ls_matrix_type full
_refine_ls_number_parameters 190
_refine_ls_number_reflns 3345
_refine_ls_number_restraints 0
_refine_ls_restrained_S_all 1.023
_refine_ls_R_factor_all 0.1108
_refine_ls_R_factor_gt 0.0628
_refine_ls_shift/su_max 0.000
_refine_ls_shift/su_mean 0.000
_refine_ls_structure_factor_coef Fsqd
_refine_ls_weighting_details 'w=1/[\s^2^(Fo^2^)+(0.0598P)^2^+0.2763P] where P=(Fo^2^+2Fc^2^)/3'
_refine_ls_weighting_scheme calc
_refine_ls_wR_factor_gt 0.1307
_refine_ls_wR_factor_ref 0.1540
_reflns_Friedel_coverage 0.000
_reflns_number_gt 2129
_reflns_number_total 3345
_reflns_threshold_expression 'I > 2\s(I)'
_cod_data_source_file c8cc05178j2.cif
_cod_data_source_block ahhm068
_cod_depositor_comments 'Adding full bibliography for 7122184--7122186.cif.'
_cod_database_code 7122184
_chemical_oxdiff_formula C30H30N2O3
_shelx_space_group_comment
;
The symmetry employed for this shelxl refinement is uniquely defined
by the following loop, which should always be used as a source of
symmetry information in preference to the above space-group names.
They are only intended as comments.
;
_reflns_odcompleteness_completeness 98.81
_reflns_odcompleteness_iscentric 1
_reflns_odcompleteness_theta 26.32
_olex2_refinement_description
;
1. Fixed Uiso
 At 1.2 times of:
  All C(H) groups, All C(H,H) groups, All N(H) groups
2.a Ternary CH refined with riding coordinates:
 C008(H008), C009(H009)
2.b Secondary CH2 refined with riding coordinates:
 C00B(H00B,H00C), C00C(H00D,H00E), C00G(H00H,H00I)
2.c Aromatic/amide H refined with riding coordinates:
 N002(H002), C007(H007), C00A(H00A), C00D(H00F), C00E(H00G), C00H(H00J),
 C00I(H00K), C00J(H00L), C00K(H00M), C00L(H00N)
;
_shelx_shelxl_version_number 2014/7
_olex2_submission_special_instructions 'No special instructions were received'
_oxdiff_exptl_absorpt_empirical_details
;
Empirical correction (ABSPACK) includes:
- Absorption correction using spherical harmonics
- Frame scaling
;
_oxdiff_exptl_absorpt_empirical_full_max 1.773
_oxdiff_exptl_absorpt_empirical_full_min 0.538

loop_
_space_group_symop_operation_xyz
'x, y, z'
'-x, y+1/2, -z+1/2'
'-x, -y, -z'
'x, -y-1/2, z-1/2'

loop_
_atom_site_label
_atom_site_type_symbol
_atom_site_fract_x
_atom_site_fract_y
_atom_site_fract_z
_atom_site_U_iso_or_equiv
_atom_site_adp_type
_atom_site_occupancy
_atom_site_site_symmetry_order
_atom_site_calc_flag
_atom_site_refinement_flags_posn
O001 O 0.83557(7) 0.4320(3) 0.54677(10) 0.0402(4) Uani 1 1 d .
N002 N 0.82184(7) 0.2912(4) 0.24099(12) 0.0256(4) Uani 1 1 d .
H002 H 0.8040 0.3192 0.1795 0.031 Uiso 1 1 calc R
N003 N 0.79904(7) 0.1873(4) 0.40765(12) 0.0261(4) Uani 1 1 d .
C004 C 0.86879(8) 0.4449(4) 0.28448(14) 0.0225(5) Uani 1 1 d .
C005 C 0.87996(9) 0.4748(4) 0.39225(15) 0.0247(5) Uani 1 1 d .
C006 C 0.83758(9) 0.3614(4) 0.45623(15) 0.0273(5) Uani 1 1 d .
C007 C 0.90350(9) 0.5837(4) 0.22320(15) 0.0275(5) Uani 1 1 d .
H007 H 0.8963 0.5673 0.1516 0.033 Uiso 1 1 calc R
C008 C 0.80475(9) 0.0820(4) 0.30493(14) 0.0247(5) Uani 1 1 d .
H008 H 0.8349 -0.0569 0.3113 0.030 Uiso 1 1 calc R
C009 C 0.74421(9) -0.0392(4) 0.27003(16) 0.0274(5) Uani 1 1 d .
H009 H 0.7480 -0.1862 0.2226 0.033 Uiso 1 1 calc R
C00A C 0.92573(9) 0.6369(5) 0.43597(16) 0.0329(6) Uani 1 1 d .
H00A H 0.9331 0.6557 0.5075 0.039 Uiso 1 1 calc R
C00B C 0.72793(10) -0.1458(5) 0.37259(16) 0.0325(5) Uani 1 1 d .
H00B H 0.6854 -0.1622 0.3693 0.039 Uiso 1 1 calc R
H00C H 0.7458 -0.3174 0.3884 0.039 Uiso 1 1 calc R
C00C C 0.69915(9) 0.1590(5) 0.21877(17) 0.0315(5) Uani 1 1 d .
H00D H 0.6915 0.2904 0.2693 0.038 Uiso 1 1 calc R
H00E H 0.7155 0.2488 0.1636 0.038 Uiso 1 1 calc R
C00D C 0.94819(9) 0.7441(5) 0.26773(17) 0.0332(5) Uani 1 1 d .
H00F H 0.9708 0.8371 0.2259 0.040 Uiso 1 1 calc R
C00E C 0.96032(9) 0.7700(5) 0.37492(18) 0.0360(6) Uani 1 1 d .
H00G H 0.9914 0.8757 0.4047 0.043 Uiso 1 1 calc R
C00F C 0.64170(10) 0.0292(5) 0.17488(17) 0.0340(6) Uani 1 1 d .
C00G C 0.75223(10) 0.0573(5) 0.45408(16) 0.0348(6) Uani 1 1 d .
H00H H 0.7219 0.1822 0.4668 0.042 Uiso 1 1 calc R
H00I H 0.7678 -0.0279 0.5187 0.042 Uiso 1 1 calc R
C00H C 0.59035(10) 0.0722(6) 0.2168(2) 0.0494(7) Uani 1 1 d .
H00J H 0.5908 0.1850 0.2731 0.059 Uiso 1 1 calc R
C00I C 0.63913(11) -0.1410(7) 0.0923(2) 0.0569(8) Uani 1 1 d .
H00K H 0.6732 -0.1745 0.0631 0.068 Uiso 1 1 calc R
C00J C 0.53828(12) -0.0497(7) 0.1763(3) 0.0670(9) Uani 1 1 d .
H00L H 0.5040 -0.0174 0.2052 0.080 Uiso 1 1 calc R
C00K C 0.53672(13) -0.2171(7) 0.0943(3) 0.0759(10) Uani 1 1 d .
H00M H 0.5016 -0.2996 0.0672 0.091 Uiso 1 1 calc R
C00L C 0.58720(13) -0.2627(8) 0.0520(3) 0.0815(11) Uani 1 1 d .
H00N H 0.5865 -0.3764 -0.0041 0.098 Uiso 1 1 calc R

loop_
_atom_site_aniso_label
_atom_site_aniso_U_11
_atom_site_aniso_U_22
_atom_site_aniso_U_33
_atom_site_aniso_U_23
_atom_site_aniso_U_13
_atom_site_aniso_U_12
O001 0.0628(11) 0.0438(11) 0.0155(7) -0.0012(8) 0.0101(7) -0.0099(9)
N002 0.0295(9) 0.0310(11) 0.0163(7) 0.0028(9) 0.0026(7) -0.0027(8)
N003 0.0352(9) 0.0257(10) 0.0190(8) 0.0006(9) 0.0098(7) -0.0028(8)
C004 0.0241(10) 0.0231(11) 0.0211(9) 0.0003(10) 0.0060(8) 0.0064(9)
C005 0.0299(10) 0.0234(12) 0.0209(9) 0.0022(10) 0.0044(8) 0.0038(9)
C006 0.0398(12) 0.0256(12) 0.0163(9) 0.0020(11) 0.0035(8) 0.0029(10)
C007 0.0310(11) 0.0323(13) 0.0208(9) -0.0010(11) 0.0097(8) 0.0031(10)
C008 0.0324(11) 0.0223(11) 0.0204(9) -0.0024(10) 0.0072(8) 0.0036(9)
C009 0.0344(11) 0.0230(12) 0.0259(10) -0.0028(11) 0.0076(9) 0.0001(9)
C00A 0.0355(12) 0.0375(14) 0.0248(10) -0.0032(12) 0.0013(9) 0.0002(11)
C00B 0.0363(12) 0.0292(13) 0.0329(11) 0.0032(12) 0.0084(9) -0.0019(10)
C00C 0.0348(12) 0.0304(13) 0.0294(11) 0.0026(12) 0.0050(9) -0.0016(10)
C00D 0.0322(11) 0.0368(14) 0.0330(11) 0.0003(12) 0.0130(9) -0.0025(10)
C00E 0.0309(11) 0.0371(14) 0.0394(12) -0.0058(13) 0.0027(10) -0.0065(11)
C00F 0.0349(12) 0.0341(14) 0.0330(12) 0.0044(12) 0.0045(9) -0.0032(10)
C00G 0.0442(13) 0.0369(14) 0.0255(11) 0.0053(12) 0.0126(9) -0.0049(11)
C00H 0.0381(14) 0.0543(18) 0.0574(16) -0.0102(16) 0.0125(12) -0.0051(13)
C00I 0.0415(14) 0.078(2) 0.0503(15) -0.0250(18) 0.0040(12) -0.0069(15)
C00J 0.0373(15) 0.077(2) 0.089(2) -0.013(2) 0.0181(15) -0.0103(15)
C00K 0.0465(17) 0.081(3) 0.096(3) -0.023(2) -0.0025(17) -0.0253(17)
C00L 0.057(2) 0.102(3) 0.082(2) -0.048(2) 0.0006(17) -0.0147(19)

loop_
_atom_type_symbol
_atom_type_description
_atom_type_scat_dispersion_real
_atom_type_scat_dispersion_imag
_atom_type_scat_source
C C 0.0033 0.0016 'International Tables Vol C Tables 4.2.6.8 and 6.1.1.4'
H H 0.0000 0.0000 'International Tables Vol C Tables 4.2.6.8 and 6.1.1.4'
N N 0.0061 0.0033 'International Tables Vol C Tables 4.2.6.8 and 6.1.1.4'
O O 0.0106 0.0060 'International Tables Vol C Tables 4.2.6.8 and 6.1.1.4'

loop_
_geom_angle_atom_site_label_1
_geom_angle_atom_site_label_2
_geom_angle_atom_site_label_3
_geom_angle
C004 N002 H002 122.1
C004 N002 C008 115.83(15)
C008 N002 H002 122.1
C006 N003 C008 122.35(16)
C006 N003 C00G 124.90(17)
C00G N003 C008 112.31(16)
N002 C004 C005 119.69(18)
N002 C004 C007 121.35(17)
C007 C004 C005 118.86(19)
C004 C005 C006 118.80(18)
C00A C005 C004 119.84(19)
C00A C005 C006 120.84(18)
O001 C006 N003 122.01(19)
O001 C006 C005 122.6(2)
N003 C006 C005 115.27(17)
C004 C007 H007 119.8
C00D C007 C004 120.44(19)
C00D C007 H007 119.8
N002 C008 N003 109.19(17)
N002 C008 H008 109.5
N002 C008 C009 115.64(16)
N003 C008 H008 109.5
N003 C008 C009 103.12(15)
C009 C008 H008 109.5
C008 C009 H009 109.7
C008 C009 C00B 101.62(16)
C008 C009 C00C 113.31(18)
C00B C009 H009 109.7
C00C C009 H009 109.7
C00C C009 C00B 112.51(17)
C005 C00A H00A 119.6
C00E C00A C005 120.9(2)
C00E C00A H00A 119.6
C009 C00B H00B 110.7
C009 C00B H00C 110.7
H00B C00B H00C 108.8
C00G C00B C009 105.13(17)
C00G C00B H00B 110.7
C00G C00B H00C 110.7
C009 C00C H00D 109.2
C009 C00C H00E 109.2
H00D C00C H00E 107.9
C00F C00C C009 112.26(18)
C00F C00C H00D 109.2
C00F C00C H00E 109.2
C007 C00D H00F 119.5
C007 C00D C00E 120.9(2)
C00E C00D H00F 119.5
C00A C00E C00D 119.0(2)
C00A C00E H00G 120.5
C00D C00E H00G 120.5
C00H C00F C00C 121.6(2)
C00I C00F C00C 120.7(2)
C00I C00F C00H 117.6(2)
N003 C00G C00B 103.39(16)
N003 C00G H00H 111.1
N003 C00G H00I 111.1
C00B C00G H00H 111.1
C00B C00G H00I 111.1
H00H C00G H00I 109.0
C00F C00H H00J 119.5
C00J C00H C00F 120.9(3)
C00J C00H H00J 119.5
C00F C00I H00K 119.3
C00F C00I C00L 121.4(3)
C00L C00I H00K 119.3
C00H C00J H00L 119.8
C00K C00J C00H 120.4(3)
C00K C00J H00L 119.8
C00J C00K H00M 120.3
C00J C00K C00L 119.4(3)
C00L C00K H00M 120.3
C00I C00L H00N 119.9
C00K C00L C00I 120.2(3)
C00K C00L H00N 119.9

loop_
_geom_bond_atom_site_label_1
_geom_bond_atom_site_label_2
_geom_bond_distance
O001 C006 1.242(2)
N002 H002 0.8600
N002 C004 1.382(2)
N002 C008 1.436(3)
N003 C006 1.342(3)
N003 C008 1.466(2)
N003 C00G 1.458(3)
C004 C005 1.402(3)
C004 C007 1.393(3)
C005 C006 1.480(3)
C005 C00A 1.389(3)
C007 H007 0.9300
C007 C00D 1.370(3)
C008 H008 0.9800
C008 C009 1.524(3)
C009 H009 0.9800
C009 C00B 1.536(3)
C009 C00C 1.525(3)
C00A H00A 0.9300
C00A C00E 1.375(3)
C00B H00B 0.9700
C00B H00C 0.9700
C00B C00G 1.528(3)
C00C H00D 0.9700
C00C H00E 0.9700
C00C C00F 1.509(3)
C00D H00F 0.9300
C00D C00E 1.394(3)
C00E H00G 0.9300
C00F C00H 1.379(3)
C00F C00I 1.374(3)
C00G H00H 0.9700
C00G H00I 0.9700
C00H H00J 0.9300
C00H C00J 1.379(4)
C00I H00K 0.9300
C00I C00L 1.376(4)
C00J H00L 0.9300
C00J C00K 1.362(4)
C00K H00M 0.9300
C00K C00L 1.366(4)
C00L H00N 0.9300
